data_7107651
loop_
_publ_author_name
'Benjamin R. M. Lake'
'Emma K. Bullough'
'Thomas J. Williams'
'Adrian C. Whitwood'
'Marc A. Little'
'Charlotte E. Willans'

_publ_section_title
;
 Simple and versatile selective synthesis of neutral and cationic
 copper(I) N-heterocyclic carbene complexes using an electrochemical
 procedure
;
_journal_name_full Chem.Commun.
_journal_page_first 4887
_journal_paper_doi 10.1039/c2cc30862b
_journal_volume 48
_journal_year 2012
_chemical_formula_moiety 'C44 H40 Cu2 N8, 2(F6 P)'
_chemical_formula_sum 'C44 H40 Cu2 F12 N8 P2'
_chemical_formula_weight 1097.88
_chemical_name_systematic
;
?
;
_space_group_IT_number 14
_symmetry_cell_setting monoclinic
_symmetry_space_group_name_Hall '-P 2ybc'
_symmetry_space_group_name_H-M 'P 1 21/c 1'
_atom_sites_solution_hydrogens geom
_atom_sites_solution_primary direct
_atom_sites_solution_secondary difmap
_audit_creation_method SHELXL-97
_cell_angle_alpha 90.00
_cell_angle_beta 92.910(4)
_cell_angle_gamma 90.00
_cell_formula_units_Z 2
_cell_length_a 8.7429(13)
_cell_length_b 11.0137(17)
_cell_length_c 23.226(4)
_cell_measurement_reflns_used 7576
_cell_measurement_temperature 150(2)
_cell_measurement_theta_max 28.366
_cell_measurement_theta_min 2.548
_cell_volume 2233.6(6)
_computing_cell_refinement
;
APEX 2 software, Bruker Nonius 2004
;
_computing_data_collection
;
APEX 2 software, Bruker Nonius 2004
;
_computing_data_reduction
;
SAINT - Bruker Integration program embedded in
APEX 2 software, Bruker Nonius 2004
;
_computing_molecular_graphics 'ORTEP-III Version 1.08 (Farrugia, 2005)'
_computing_publication_material
;
enCIFer: A program for viewing, editing and visualising CIFs.
F. H. Allen, O. Johnson, G. P. Shields, B. R. Smith, M. Towler,
J. Applied Cryst., 37, 331-334, 2004
;
_computing_structure_refinement
;
SHELXS-97 (Sheldrick, G. M. Acta Cryst. (2008). A64, 112)
XSeed (L.J.Barbour, J.Supramol. Chem., 2003, 1, 189.)
;
_computing_structure_solution
;
SHELXS-97 (Sheldrick, G. M. Acta Cryst. (2008). A64, 112)
XSeed (L.J.Barbour, J.Supramol. Chem., 2003, 1, 189.)
;
_diffrn_ambient_temperature 150(2)
_diffrn_detector_area_resol_mean
;
120 microns
;
_diffrn_measured_fraction_theta_full 0.993
_diffrn_measured_fraction_theta_max 0.993
_diffrn_measurement_device_type 'ApexII camera'
_diffrn_measurement_method 'rotation images'
_diffrn_radiation_monochromator
;
Mach3 kappa-type 4-circle goniostat.
;
_diffrn_radiation_source
;
Bruker Nonius FR591 rotating anode generator
;
_diffrn_radiation_type MoK\a
_diffrn_radiation_wavelength 0.71073
_diffrn_reflns_av_R_equivalents 0.0332
_diffrn_reflns_av_sigmaI/netI 0.0197
_diffrn_reflns_limit_h_max 11
_diffrn_reflns_limit_h_min -11
_diffrn_reflns_limit_k_max 14
_diffrn_reflns_limit_k_min -14
_diffrn_reflns_limit_l_max 29
_diffrn_reflns_limit_l_min -30
_diffrn_reflns_number 38495
_diffrn_reflns_theta_full 28.38
_diffrn_reflns_theta_max 28.38
_diffrn_reflns_theta_min 2.05
_diffrn_standards_decay_% 0
_diffrn_standards_interval_count 0
_diffrn_standards_interval_time 0
_diffrn_standards_number 0
_exptl_absorpt_coefficient_mu 1.118
_exptl_absorpt_correction_T_max 0.8592
_exptl_absorpt_correction_T_min 0.6696
_exptl_absorpt_correction_type multi-scan
_exptl_absorpt_process_details
;
See Sheldrick, G. M. (2002). SADABS.
University of Gottingen, Germany.
;
_exptl_crystal_colour colourless
_exptl_crystal_density_diffrn 1.632
_exptl_crystal_density_method 'not measured'
_exptl_crystal_description plate
_exptl_crystal_F_000 1112
_exptl_crystal_size_max 0.39
_exptl_crystal_size_mid 0.30
_exptl_crystal_size_min 0.14
_refine_diff_density_max 0.360
_refine_diff_density_min -0.302
_refine_diff_density_rms 0.058
_refine_ls_extinction_method none
_refine_ls_goodness_of_fit_ref 1.099
_refine_ls_hydrogen_treatment constr
_refine_ls_matrix_type full
_refine_ls_number_parameters 307
_refine_ls_number_reflns 5563
_refine_ls_number_restraints 0
_refine_ls_restrained_S_all 1.099
_refine_ls_R_factor_all 0.0345
_refine_ls_R_factor_gt 0.0298
_refine_ls_shift/su_max 0.001
_refine_ls_shift/su_mean 0.000
_refine_ls_structure_factor_coef Fsqd
_refine_ls_weighting_details 'calc w=1/[\s^2^(Fo^2^)+(0.0265P)^2^+2.2380P] where P=(Fo^2^+2Fc^2^)/3'
_refine_ls_weighting_scheme calc
_refine_ls_wR_factor_gt 0.0775
_refine_ls_wR_factor_ref 0.0799
_reflns_number_gt 4989
_reflns_number_total 5563
_reflns_threshold_expression >2sigma(I)
_cod_data_source_file c2cc30862b.txt
_cod_data_source_block brml95
_cod_original_sg_symbol_H-M 'P 21/c'
_cod_database_code 7107651

loop_
_symmetry_equiv_pos_as_xyz
'x, y, z'
'-x, y+1/2, -z+1/2'
'-x, -y, -z'
'x, -y-1/2, z-1/2'

loop_
_atom_site_label
_atom_site_type_symbol
_atom_site_fract_x
_atom_site_fract_y
_atom_site_fract_z
_atom_site_U_iso_or_equiv
_atom_site_adp_type
_atom_site_occupancy
_atom_site_symmetry_multiplicity
_atom_site_calc_flag
_atom_site_refinement_flags
Cu1 Cu 0.29745(2) 0.52798(2) 0.005293(9) 0.02099(7) Uani 1 1 d .
N3 N 0.28486(16) 0.48011(14) 0.12903(6) 0.0195(3) Uani 1 1 d .
N4 N 0.31431(16) 0.31651(13) 0.08179(6) 0.0189(3) Uani 1 1 d .
N2 N 0.30111(16) 0.57114(14) -0.11874(6) 0.0191(3) Uani 1 1 d .
C12 C 0.29887(18) 0.43813(16) 0.07491(7) 0.0184(3) Uani 1 1 d .
C1 C 0.29077(18) 0.61606(16) -0.06496(7) 0.0186(3) Uani 1 1 d .
C7 C -0.1062(2) 0.37619(16) -0.16985(7) 0.0216(3) Uani 1 1 d .
N1 N 0.27038(16) 0.73686(13) -0.07315(6) 0.0203(3) Uani 1 1 d .
C3 C 0.2863(2) 0.66143(18) -0.15957(8) 0.0273(4) Uani 1 1 d .
H3 H 0.2890 0.6516 -0.2001 0.033 Uiso 1 1 calc R
C4 C 0.3128(2) 0.44215(17) -0.13354(8) 0.0239(4) Uani 1 1 d .
H4A H 0.3313 0.3940 -0.0979 0.029 Uiso 1 1 calc R
H4B H 0.4009 0.4298 -0.1581 0.029 Uiso 1 1 calc R
C11 C 0.2550(2) 0.82536(17) -0.02711(9) 0.0269(4) Uani 1 1 d .
H11A H 0.2745 0.9073 -0.0427 0.032 Uiso 1 1 calc R
H11B H 0.3351 0.8089 0.0036 0.032 Uiso 1 1 calc R
C5 C 0.16846(19) 0.39848(16) -0.16510(7) 0.0206(3) Uani 1 1 d .
C15 C 0.3259(2) 0.23136(17) 0.03410(8) 0.0223(3) Uani 1 1 d .
H15A H 0.3737 0.1554 0.0491 0.027 Uiso 1 1 calc R
H15B H 0.3945 0.2664 0.0058 0.027 Uiso 1 1 calc R
C21 C 0.0344(2) 0.20982(16) 0.02959(7) 0.0205(3) Uani 1 1 d .
H21 H 0.0314 0.2410 0.0677 0.025 Uiso 1 1 calc R
C16 C 0.17396(19) 0.20046(15) 0.00330(7) 0.0196(3) Uani 1 1 d .
C6 C 0.0278(2) 0.41262(17) -0.14071(7) 0.0223(3) Uani 1 1 d .
H6 H 0.0236 0.4478 -0.1035 0.027 Uiso 1 1 calc R
C13 C 0.2909(2) 0.38689(18) 0.16882(8) 0.0252(4) Uani 1 1 d .
H13 H 0.2834 0.3942 0.2093 0.030 Uiso 1 1 calc R
C2 C 0.2672(2) 0.76601(18) -0.13119(8) 0.0273(4) Uani 1 1 d .
H2 H 0.2542 0.8445 -0.1477 0.033 Uiso 1 1 calc R
C14 C 0.3094(2) 0.28348(18) 0.13900(8) 0.0247(4) Uani 1 1 d .
H14 H 0.3175 0.2036 0.1543 0.030 Uiso 1 1 calc R
P1 P 0.50954(5) 0.42726(5) 0.32793(2) 0.02360(10) Uani 1 1 d .
F5 F 0.32744(13) 0.42481(13) 0.32594(6) 0.0384(3) Uani 1 1 d .
F4 F 0.51651(15) 0.32403(11) 0.37656(5) 0.0357(3) Uani 1 1 d .
F6 F 0.50146(18) 0.53133(14) 0.28005(6) 0.0534(4) Uani 1 1 d .
F1 F 0.5082(2) 0.52725(12) 0.37794(7) 0.0540(4) Uani 1 1 d .
F2 F 0.50994(17) 0.32600(14) 0.27900(6) 0.0486(4) Uani 1 1 d .
F3 F 0.69143(15) 0.43131(19) 0.32975(7) 0.0621(5) Uani 1 1 d .
C20 C -0.1005(2) 0.17361(16) 0.00015(8) 0.0219(3) Uani 1 1 d .
C22 C 0.2594(2) 0.60726(17) 0.14392(8) 0.0241(4) Uani 1 1 d .
H22A H 0.2637 0.6579 0.1088 0.029 Uiso 1 1 calc R
H22B H 0.3416 0.6347 0.1718 0.029 Uiso 1 1 calc R
C17 C 0.1773(2) 0.15684(17) -0.05268(8) 0.0254(4) Uani 1 1 d .
H17 H 0.2719 0.1514 -0.0709 0.030 Uiso 1 1 calc R
C18 C 0.0424(2) 0.12120(19) -0.08210(8) 0.0312(4) Uani 1 1 d .
H18 H 0.0448 0.0914 -0.1204 0.037 Uiso 1 1 calc R
C19 C -0.0951(2) 0.12909(18) -0.05568(8) 0.0282(4) Uani 1 1 d .
H19 H -0.1869 0.1039 -0.0758 0.034 Uiso 1 1 calc R
C10 C 0.1747(2) 0.3463(2) -0.21880(9) 0.0415(6) Uani 1 1 d .
H10 H 0.2705 0.3359 -0.2357 0.050 Uiso 1 1 calc R
C8 C -0.0990(2) 0.3248(3) -0.22366(10) 0.0470(7) Uani 1 1 d .
H8 H -0.1904 0.3000 -0.2442 0.056 Uiso 1 1 calc R
C9 C 0.0409(3) 0.3090(3) -0.24800(12) 0.0662(10) Uani 1 1 d .
H9 H 0.0452 0.2724 -0.2849 0.079 Uiso 1 1 calc R

loop_
_atom_site_aniso_label
_atom_site_aniso_U_11
_atom_site_aniso_U_22
_atom_site_aniso_U_33
_atom_site_aniso_U_23
_atom_site_aniso_U_13
_atom_site_aniso_U_12
Cu1 0.02325(11) 0.02259(12) 0.01719(11) 0.00232(8) 0.00168(8) -0.00035(8)
N3 0.0145(6) 0.0251(7) 0.0189(7) -0.0022(6) 0.0004(5) -0.0003(6)
N4 0.0154(6) 0.0225(7) 0.0186(7) 0.0002(5) 0.0011(5) 0.0011(5)
N2 0.0148(6) 0.0227(7) 0.0198(7) 0.0012(6) 0.0013(5) -0.0001(5)
C12 0.0132(7) 0.0234(8) 0.0187(8) 0.0001(6) 0.0009(6) -0.0007(6)
C1 0.0134(7) 0.0219(8) 0.0204(8) 0.0015(6) 0.0012(6) -0.0002(6)
C7 0.0210(8) 0.0208(8) 0.0231(8) -0.0039(7) 0.0022(6) -0.0004(7)
N1 0.0162(6) 0.0203(7) 0.0245(7) 0.0010(6) 0.0010(5) -0.0004(5)
C3 0.0285(9) 0.0329(10) 0.0205(8) 0.0071(7) 0.0011(7) -0.0030(8)
C4 0.0182(8) 0.0261(9) 0.0272(9) -0.0047(7) -0.0006(6) 0.0042(7)
C11 0.0201(8) 0.0240(9) 0.0365(10) -0.0080(8) 0.0006(7) -0.0009(7)
C5 0.0185(8) 0.0193(8) 0.0238(8) -0.0022(6) 0.0000(6) 0.0023(6)
C15 0.0192(8) 0.0247(9) 0.0233(8) -0.0036(7) 0.0028(6) 0.0032(7)
C21 0.0205(8) 0.0208(8) 0.0202(8) -0.0020(6) 0.0007(6) 0.0020(7)
C16 0.0192(8) 0.0176(8) 0.0220(8) 0.0004(6) 0.0010(6) 0.0024(6)
C6 0.0212(8) 0.0272(9) 0.0185(8) -0.0052(7) 0.0013(6) 0.0000(7)
C13 0.0233(8) 0.0357(10) 0.0165(8) 0.0035(7) 0.0001(6) 0.0031(8)
C2 0.0265(9) 0.0270(9) 0.0282(9) 0.0099(7) -0.0012(7) -0.0036(7)
C14 0.0230(8) 0.0296(9) 0.0215(8) 0.0067(7) 0.0016(6) 0.0055(7)
P1 0.0218(2) 0.0264(2) 0.0223(2) 0.00378(18) -0.00165(16) -0.00044(18)
F5 0.0227(6) 0.0493(8) 0.0429(7) 0.0042(6) 0.0004(5) 0.0026(5)
F4 0.0447(7) 0.0313(6) 0.0315(6) 0.0104(5) 0.0064(5) 0.0114(5)
F6 0.0524(9) 0.0571(9) 0.0496(8) 0.0338(7) -0.0067(7) -0.0097(7)
F1 0.0808(11) 0.0319(7) 0.0473(8) -0.0127(6) -0.0166(8) 0.0000(7)
F2 0.0577(9) 0.0580(9) 0.0297(7) -0.0144(6) -0.0011(6) 0.0175(7)
F3 0.0220(6) 0.1134(14) 0.0502(9) 0.0282(9) -0.0044(6) -0.0083(8)
C20 0.0207(8) 0.0182(8) 0.0266(9) -0.0015(7) -0.0002(6) 0.0028(7)
C22 0.0198(8) 0.0249(9) 0.0278(9) -0.0076(7) 0.0041(7) -0.0046(7)
C17 0.0280(9) 0.0253(9) 0.0233(9) -0.0021(7) 0.0046(7) 0.0030(7)
C18 0.0387(11) 0.0322(10) 0.0224(9) -0.0079(8) -0.0006(8) 0.0019(9)
C19 0.0292(9) 0.0264(9) 0.0283(9) -0.0057(7) -0.0070(7) -0.0002(8)
C10 0.0227(9) 0.0671(16) 0.0351(11) -0.0247(11) 0.0058(8) 0.0030(10)
C8 0.0237(10) 0.0774(18) 0.0397(12) -0.0352(12) -0.0003(8) -0.0026(11)
C9 0.0305(12) 0.121(3) 0.0472(15) -0.0574(17) 0.0058(10) -0.0035(14)

loop_
_atom_type_symbol
_atom_type_description
_atom_type_scat_dispersion_real
_atom_type_scat_dispersion_imag
_atom_type_scat_source
C C 0.0033 0.0016 'International Tables Vol C Tables 4.2.6.8 and 6.1.1.4'
H H 0.0000 0.0000 'International Tables Vol C Tables 4.2.6.8 and 6.1.1.4'
N N 0.0061 0.0033 'International Tables Vol C Tables 4.2.6.8 and 6.1.1.4'
F F 0.0171 0.0103 'International Tables Vol C Tables 4.2.6.8 and 6.1.1.4'
P P 0.1023 0.0942 'International Tables Vol C Tables 4.2.6.8 and 6.1.1.4'
Cu Cu 0.3201 1.2651 'International Tables Vol C Tables 4.2.6.8 and 6.1.1.4'

loop_
_geom_angle_atom_site_label_1
_geom_angle_atom_site_label_2
_geom_angle_atom_site_label_3
_geom_angle
_geom_angle_site_symmetry_1
_geom_angle_site_symmetry_3
C12 Cu1 C1 178.45(7) . .
C12 N3 C13 111.48(15) . .
C12 N3 C22 124.75(15) . .
C13 N3 C22 123.71(15) . .
C12 N4 C14 111.49(15) . .
C12 N4 C15 123.80(15) . .
C14 N4 C15 124.63(15) . .
C1 N2 C3 111.36(15) . .
C1 N2 C4 125.47(15) . .
C3 N2 C4 122.96(15) . .
N3 C12 N4 103.99(14) . .
N3 C12 Cu1 128.19(13) . .
N4 C12 Cu1 127.82(13) . .
N2 C1 N1 104.14(14) . .
N2 C1 Cu1 127.42(13) . .
N1 C1 Cu1 128.41(13) . .
C8 C7 C6 119.12(17) . .
C8 C7 C22 119.71(16) . 3_565
C6 C7 C22 121.17(16) . 3_565
C1 N1 C2 111.13(15) . .
C1 N1 C11 124.74(15) . .
C2 N1 C11 124.13(16) . .
C2 C3 N2 106.97(16) . .
C2 C3 H3 126.5 . .
N2 C3 H3 126.5 . .
N2 C4 C5 110.89(14) . .
N2 C4 H4A 109.5 . .
C5 C4 H4A 109.5 . .
N2 C4 H4B 109.5 . .
C5 C4 H4B 109.5 . .
H4A C4 H4B 108.0 . .
N1 C11 C20 115.13(15) . 3_565
N1 C11 H11A 108.5 . .
C20 C11 H11A 108.5 3_565 .
N1 C11 H11B 108.5 . .
C20 C11 H11B 108.5 3_565 .
H11A C11 H11B 107.5 . .
C10 C5 C6 119.54(17) . .
C10 C5 C4 120.22(16) . .
C6 C5 C4 120.23(16) . .
N4 C15 C16 114.21(14) . .
N4 C15 H15A 108.7 . .
C16 C15 H15A 108.7 . .
N4 C15 H15B 108.7 . .
C16 C15 H15B 108.7 . .
H15A C15 H15B 107.6 . .
C20 C21 C16 120.12(16) . .
C20 C21 H21 119.9 . .
C16 C21 H21 119.9 . .
C17 C16 C21 119.70(16) . .
C17 C16 C15 117.44(15) . .
C21 C16 C15 122.81(15) . .
C7 C6 C5 120.93(16) . .
C7 C6 H6 119.5 . .
C5 C6 H6 119.5 . .
C14 C13 N3 106.62(15) . .
C14 C13 H13 126.7 . .
N3 C13 H13 126.7 . .
C3 C2 N1 106.40(16) . .
C3 C2 H2 126.8 . .
N1 C2 H2 126.8 . .
C13 C14 N4 106.41(16) . .
C13 C14 H14 126.8 . .
N4 C14 H14 126.8 . .
F3 P1 F5 179.35(10) . .
F3 P1 F2 90.01(9) . .
F5 P1 F2 90.33(8) . .
F3 P1 F6 90.41(8) . .
F5 P1 F6 89.04(8) . .
F2 P1 F6 90.43(9) . .
F3 P1 F1 90.31(10) . .
F5 P1 F1 89.35(8) . .
F2 P1 F1 178.96(9) . .
F6 P1 F1 90.56(9) . .
F3 P1 F4 89.94(8) . .
F5 P1 F4 90.60(7) . .
F2 P1 F4 90.27(8) . .
F6 P1 F4 179.22(9) . .
F1 P1 F4 88.74(7) . .
C19 C20 C21 119.50(17) . .
C19 C20 C11 117.40(16) . 3_565
C21 C20 C11 123.03(16) . 3_565
N3 C22 C7 111.07(14) . 3_565
N3 C22 H22A 109.4 . .
C7 C22 H22A 109.4 3_565 .
N3 C22 H22B 109.4 . .
C7 C22 H22B 109.4 3_565 .
H22A C22 H22B 108.0 . .
C16 C17 C18 120.08(17) . .
C16 C17 H17 120.0 . .
C18 C17 H17 120.0 . .
C19 C18 C17 120.03(18) . .
C19 C18 H18 120.0 . .
C17 C18 H18 120.0 . .
C18 C19 C20 120.55(18) . .
C18 C19 H19 119.7 . .
C20 C19 H19 119.7 . .
C5 C10 C9 119.75(19) . .
C5 C10 H10 120.1 . .
C9 C10 H10 120.1 . .
C7 C8 C9 120.33(19) . .
C7 C8 H8 119.8 . .
C9 C8 H8 119.8 . .
C10 C9 C8 120.3(2) . .
C10 C9 H9 119.8 . .
C8 C9 H9 119.8 . .

loop_
_geom_bond_atom_site_label_1
_geom_bond_atom_site_label_2
_geom_bond_distance
_geom_bond_site_symmetry_2
Cu1 C12 1.8952(17) .
Cu1 C1 1.8966(17) .
N3 C12 1.351(2) .
N3 C13 1.381(2) .
N3 C22 1.462(2) .
N4 C12 1.355(2) .
N4 C14 1.380(2) .
N4 C15 1.459(2) .
N2 C1 1.351(2) .
N2 C3 1.376(2) .
N2 C4 1.467(2) .
C1 N1 1.355(2) .
C7 C8 1.376(3) .
C7 C6 1.383(2) .
C7 C22 1.507(2) 3_565
N1 C2 1.385(2) .
N1 C11 1.458(2) .
C3 C2 1.342(3) .
C3 H3 0.9500 .
C4 C5 1.506(2) .
C4 H4A 0.9900 .
C4 H4B 0.9900 .
C11 C20 1.518(2) 3_565
C11 H11A 0.9900 .
C11 H11B 0.9900 .
C5 C10 1.377(3) .
C5 C6 1.389(2) .
C15 C16 1.515(2) .
C15 H15A 0.9900 .
C15 H15B 0.9900 .
C21 C20 1.391(2) .
C21 C16 1.396(2) .
C21 H21 0.9500 .
C16 C17 1.388(2) .
C6 H6 0.9500 .
C13 C14 1.347(3) .
C13 H13 0.9500 .
C2 H2 0.9500 .
C14 H14 0.9500 .
P1 F3 1.5893(14) .
P1 F5 1.5907(13) .
P1 F2 1.5923(14) .
P1 F6 1.5960(14) .
P1 F1 1.6011(14) .
P1 F4 1.6017(12) .
C20 C19 1.389(3) .
C20 C11 1.518(2) 3_565
C22 C7 1.507(2) 3_565
C22 H22A 0.9900 .
C22 H22B 0.9900 .
C17 C18 1.389(3) .
C17 H17 0.9500 .
C18 C19 1.380(3) .
C18 H18 0.9500 .
C19 H19 0.9500 .
C10 C9 1.384(3) .
C10 H10 0.9500 .
C8 C9 1.384(3) .
C8 H8 0.9500 .
C9 H9 0.9500 .

loop_
_geom_torsion_atom_site_label_1
_geom_torsion_atom_site_label_2
_geom_torsion_atom_site_label_3
_geom_torsion_atom_site_label_4
_geom_torsion
_geom_torsion_site_symmetry_1
_geom_torsion_site_symmetry_4
C13 N3 C12 N4 -0.19(18) . .
C22 N3 C12 N4 -177.55(14) . .
C13 N3 C12 Cu1 179.83(12) . .
C22 N3 C12 Cu1 2.5(2) . .
C14 N4 C12 N3 0.23(18) . .
C15 N4 C12 N3 177.01(14) . .
C14 N4 C12 Cu1 -179.79(12) . .
C15 N4 C12 Cu1 -3.0(2) . .
C3 N2 C1 N1 -0.50(18) . .
C4 N2 C1 N1 -175.36(14) . .
C3 N2 C1 Cu1 177.84(13) . .
C4 N2 C1 Cu1 3.0(2) . .
N2 C1 N1 C2 0.36(18) . .
Cu1 C1 N1 C2 -177.95(13) . .
N2 C1 N1 C11 -179.14(14) . .
Cu1 C1 N1 C11 2.5(2) . .
C1 N2 C3 C2 0.5(2) . .
C4 N2 C3 C2 175.47(16) . .
C1 N2 C4 C5 110.49(18) . .
C3 N2 C4 C5 -63.8(2) . .
C1 N1 C11 C20 -76.1(2) . 3_565
C2 N1 C11 C20 104.5(2) . 3_565
N2 C4 C5 C10 123.3(2) . .
N2 C4 C5 C6 -55.5(2) . .
C12 N4 C15 C16 -79.3(2) . .
C14 N4 C15 C16 97.11(19) . .
C20 C21 C16 C17 1.1(3) . .
C20 C21 C16 C15 -176.36(16) . .
N4 C15 C16 C17 158.00(16) . .
N4 C15 C16 C21 -24.5(2) . .
C8 C7 C6 C5 0.3(3) . .
C22 C7 C6 C5 -179.22(17) 3_565 .
C10 C5 C6 C7 -0.7(3) . .
C4 C5 C6 C7 178.12(17) . .
C12 N3 C13 C14 0.1(2) . .
C22 N3 C13 C14 177.48(15) . .
N2 C3 C2 N1 -0.2(2) . .
C1 N1 C2 C3 -0.1(2) . .
C11 N1 C2 C3 179.41(16) . .
N3 C13 C14 N4 0.06(19) . .
C12 N4 C14 C13 -0.2(2) . .
C15 N4 C14 C13 -176.93(15) . .
C16 C21 C20 C19 -0.5(3) . .
C16 C21 C20 C11 176.53(17) . 3_565
C12 N3 C22 C7 115.73(18) . 3_565
C13 N3 C22 C7 -61.3(2) . 3_565
C21 C16 C17 C18 -0.8(3) . .
C15 C16 C17 C18 176.76(17) . .
C16 C17 C18 C19 0.0(3) . .
C17 C18 C19 C20 0.6(3) . .
C21 C20 C19 C18 -0.3(3) . .
C11 C20 C19 C18 -177.56(18) 3_565 .
C6 C5 C10 C9 0.3(4) . .
C4 C5 C10 C9 -178.5(3) . .
C6 C7 C8 C9 0.5(4) . .
C22 C7 C8 C9 -180.0(3) 3_565 .
C5 C10 C9 C8 0.5(5) . .
C7 C8 C9 C10 -0.9(5) . .
